data_2205040
loop_
_publ_author_name
'Huang, Xiao-Bo'
'Liu, Miao-Chang'
'Wu, Hua-Yue'
'Ding, Jin-Chang'
'Hu, Mao-Lin'

_publ_section_title
;
 (<i>Z</i>)-Ethyl
 3-phenyl-2-[(triphenylphosphoranylidene)amino]prop-2-enoate
;
_journal_issue 2
_journal_name_full 'Acta Crystallographica Section E'
_journal_page_first o280
_journal_page_last o281
_journal_paper_doi 10.1107/S1600536805000309
_journal_volume 61
_journal_year 2005
_chemical_formula_iupac 'C29 H26 N O2 P'
_chemical_formula_moiety 'C29 H26 N O2 P'
_chemical_formula_sum 'C29 H26 N O2 P'
_chemical_formula_weight 451.48
_chemical_name_systematic
;
(Z)-Ethyl 3-phenyl-2-[(triphenylphosphoranylidene)amino]prop-2-enoate
;
_space_group_IT_number 14
_symmetry_cell_setting monoclinic
_symmetry_space_group_name_Hall '-P 2yn'
_symmetry_space_group_name_H-M 'P 1 21/n 1'
_atom_sites_solution_hydrogens geom
_atom_sites_solution_primary direct
_atom_sites_solution_secondary difmap
_audit_creation_method SHELXL97
_cell_angle_alpha 90.00
_cell_angle_beta 106.000(2)
_cell_angle_gamma 90.00
_cell_formula_units_Z 4
_cell_length_a 10.1918(9)
_cell_length_b 17.7185(16)
_cell_length_c 14.1563(13)
_cell_measurement_reflns_used 3745
_cell_measurement_temperature 298(2)
_cell_measurement_theta_max 24.78
_cell_measurement_theta_min 2.38
_cell_volume 2457.4(4)
_computing_cell_refinement 'SAINT (Bruker, 2002)'
_computing_data_collection 'SMART (Bruker, 2002)'
_computing_data_reduction SAINT
_computing_molecular_graphics 'SHELXTL (Bruker, 2002)'
_computing_publication_material SHELXL97
_computing_structure_refinement 'SHELXL97 (Sheldrick, 1997)'
_computing_structure_solution 'SHELXS97 (Sheldrick, 1997)'
_diffrn_ambient_temperature 298(2)
_diffrn_measured_fraction_theta_full 0.995
_diffrn_measured_fraction_theta_max 0.995
_diffrn_measurement_device_type 'Bruker APEX area-detector'
_diffrn_measurement_method '\f and \w'
_diffrn_radiation_monochromator graphite
_diffrn_radiation_source 'fine-focus sealed tube'
_diffrn_radiation_type MoK\a
_diffrn_radiation_wavelength 0.71073
_diffrn_reflns_av_R_equivalents 0.0247
_diffrn_reflns_av_sigmaI/netI 0.0329
_diffrn_reflns_limit_h_max 9
_diffrn_reflns_limit_h_min -12
_diffrn_reflns_limit_k_max 21
_diffrn_reflns_limit_k_min -17
_diffrn_reflns_limit_l_max 16
_diffrn_reflns_limit_l_min -16
_diffrn_reflns_number 12947
_diffrn_reflns_theta_full 25.27
_diffrn_reflns_theta_max 25.27
_diffrn_reflns_theta_min 1.89
_diffrn_standards_decay_% 0
_diffrn_standards_interval_time 0
_diffrn_standards_number 0
_exptl_absorpt_coefficient_mu 0.137
_exptl_absorpt_correction_T_max 0.9717
_exptl_absorpt_correction_T_min 0.9435
_exptl_absorpt_correction_type multi-scan
_exptl_absorpt_process_details '(SADABS; Bruker, 2002)'
_exptl_crystal_colour colourless
_exptl_crystal_density_diffrn 1.220
_exptl_crystal_density_meas ?
_exptl_crystal_density_method .
_exptl_crystal_description block
_exptl_crystal_F_000 952
_exptl_crystal_size_max 0.35
_exptl_crystal_size_mid 0.28
_exptl_crystal_size_min 0.21
_refine_diff_density_max 0.234
_refine_diff_density_min -0.338
_refine_ls_extinction_method none
_refine_ls_goodness_of_fit_ref 1.116
_refine_ls_hydrogen_treatment constr
_refine_ls_matrix_type full
_refine_ls_number_parameters 299
_refine_ls_number_reflns 4440
_refine_ls_number_restraints 0
_refine_ls_restrained_S_all 1.116
_refine_ls_R_factor_all 0.0639
_refine_ls_R_factor_gt 0.0540
_refine_ls_shift/su_max 0.001
_refine_ls_shift/su_mean 0.000
_refine_ls_structure_factor_coef Fsqd
_refine_ls_weighting_details 'calc w = 1/[\s^2^(Fo^2^)+(0.0587P)^2^+0.6164P] where P = (Fo^2^+2Fc^2^)/3'
_refine_ls_weighting_scheme calc
_refine_ls_wR_factor_gt 0.1248
_refine_ls_wR_factor_ref 0.1306
_reflns_number_gt 3764
_reflns_number_total 4440
_reflns_threshold_expression I>2\s(I)
_cod_data_source_file cv6440.cif
_cod_data_source_block I
_cod_depositor_comments
;
The following automatic conversions were performed:
'_symmetry_cell_setting' value 'Monoclinic' changed to 'monoclinic'
according to '/home/saulius/struct/CIF-dictionaries/cif_core.dic'
dictionary named 'cif_core.dic' version 2.4.1 from 2010-06-29.

Automatic conversion script
Id: cif_fix_enum 1527 2010-12-29 10:47:43Z saulius 

The following automatic conversions were performed:

'_symmetry_cell_setting' value 'Monoclinic' changed to 'monoclinic'
according to /home/saulius/struct/CIF-dictionaries/cif_core.dic
dictionary named 'cif_core.dic' version 2.4.1 from 2010-06-29.

Automatic conversion script
Id: cif_fix_values 1715 2011-07-08 13:25:40Z adriana 
;
_cod_original_sg_symbol_Hall -P2yn
_cod_original_sg_symbol_H-M 'P 21/n'
_cod_database_code 2205040
_cod_database_fobs_code 2205040

loop_
_symmetry_equiv_pos_as_xyz
'x, y, z'
'-x+1/2, y+1/2, -z+1/2'
'-x, -y, -z'
'x-1/2, -y-1/2, z-1/2'

loop_
_atom_site_label
_atom_site_fract_x
_atom_site_fract_y
_atom_site_fract_z
_atom_site_U_iso_or_equiv
_atom_site_adp_type
_atom_site_calc_flag
_atom_site_refinement_flags
_atom_site_occupancy
_atom_site_type_symbol
P1 0.79316(5) 0.18677(3) 0.85497(4) 0.03841(17) Uani d . 1 P
O1 0.90051(16) 0.18463(10) 0.69043(11) 0.0603(4) Uani d . 1 O
O2 0.77025(16) 0.16356(10) 0.53807(11) 0.0606(4) Uani d . 1 O
N1 0.69189(17) 0.14060(10) 0.77117(12) 0.0448(4) Uani d . 1 N
C1 0.6462(2) 0.11897(13) 0.96965(16) 0.0517(5) Uani d . 1 C
H1 0.6244 0.0827 0.9203 0.062 Uiso calc R 1 H
C2 0.6031(3) 0.11021(16) 1.05292(19) 0.0672(7) Uani d . 1 C
H2 0.5529 0.0678 1.0599 0.081 Uiso calc R 1 H
C3 0.6338(3) 0.16358(19) 1.12559(19) 0.0762(8) Uani d . 1 C
H3 0.6049 0.1572 1.1819 0.091 Uiso calc R 1 H
C4 0.7067(3) 0.22606(18) 1.11538(19) 0.0778(8) Uani d . 1 C
H4 0.7264 0.2626 1.1645 0.093 Uiso calc R 1 H
C5 0.7513(3) 0.23538(14) 1.03276(16) 0.0599(6) Uani d . 1 C
H5 0.8015 0.2780 1.0265 0.072 Uiso calc R 1 H
C6 0.7221(2) 0.18175(11) 0.95898(14) 0.0422(5) Uani d . 1 C
C7 0.6850(3) 0.32639(13) 0.80195(19) 0.0613(6) Uani d . 1 C
H7 0.6032 0.3027 0.8008 0.074 Uiso calc R 1 H
C8 0.6855(3) 0.40155(15) 0.7756(2) 0.0717(7) Uani d . 1 C
H8 0.6038 0.4283 0.7573 0.086 Uiso calc R 1 H
C9 0.8056(3) 0.43708(13) 0.77638(17) 0.0606(6) Uani d . 1 C
H9 0.8052 0.4875 0.7581 0.073 Uiso calc R 1 H
C10 0.9255(3) 0.39802(13) 0.80403(17) 0.0563(6) Uani d . 1 C
H10 1.0070 0.4221 0.8050 0.068 Uiso calc R 1 H
C11 0.9266(2) 0.32274(12) 0.83067(16) 0.0486(5) Uani d . 1 C
H11 1.0088 0.2966 0.8491 0.058 Uiso calc R 1 H
C12 0.8068(2) 0.28633(11) 0.83007(14) 0.0419(5) Uani d . 1 C
C13 1.0550(2) 0.17980(13) 0.98709(17) 0.0576(6) Uani d . 1 C
H13 1.0368 0.2267 1.0102 0.069 Uiso calc R 1 H
C14 1.1755(3) 0.14302(15) 1.0318(2) 0.0691(7) Uani d . 1 C
H14 1.2390 0.1658 1.0841 0.083 Uiso calc R 1 H
C15 1.2020(3) 0.07342(16) 0.9999(2) 0.0682(7) Uani d . 1 C
H15 1.2829 0.0487 1.0309 0.082 Uiso calc R 1 H
C16 1.1096(3) 0.03988(14) 0.9221(2) 0.0647(7) Uani d . 1 C
H16 1.1276 -0.0076 0.9007 0.078 Uiso calc R 1 H
C17 0.9896(2) 0.07664(12) 0.87560(17) 0.0531(6) Uani d . 1 C
H17 0.9276 0.0540 0.8224 0.064 Uiso calc R 1 H
C18 0.9612(2) 0.14700(11) 0.90777(14) 0.0412(5) Uani d . 1 C
C19 0.8305(4) 0.1973(3) 0.3934(2) 0.1110(13) Uani d . 1 C
H19A 0.7936 0.1501 0.3648 0.167 Uiso calc R 1 H
H19B 0.9036 0.2124 0.3669 0.167 Uiso calc R 1 H
H19C 0.7602 0.2351 0.3787 0.167 Uiso calc R 1 H
C20 0.8831(3) 0.18858(19) 0.50134(19) 0.0744(8) Uani d . 1 C
H20A 0.9563 0.1517 0.5172 0.089 Uiso calc R 1 H
H20B 0.9185 0.2363 0.5313 0.089 Uiso calc R 1 H
C21 0.7940(2) 0.16401(12) 0.63596(15) 0.0449(5) Uani d . 1 C
C22 0.6761(2) 0.13873(11) 0.67161(14) 0.0405(5) Uani d . 1 C
C23 0.5623(2) 0.11266(11) 0.60597(14) 0.0446(5) Uani d . 1 C
H23 0.5656 0.1113 0.5410 0.054 Uiso calc R 1 H
C24 0.4350(2) 0.08636(12) 0.62304(15) 0.0463(5) Uani d . 1 C
C25 0.3390(2) 0.05129(15) 0.54653(18) 0.0627(6) Uani d . 1 C
H25 0.3585 0.0447 0.4866 0.075 Uiso calc R 1 H
C26 0.2162(3) 0.02604(18) 0.5567(2) 0.0851(9) Uani d . 1 C
H26 0.1541 0.0026 0.5043 0.102 Uiso calc R 1 H
C27 0.1854(3) 0.0355(2) 0.6443(3) 0.0943(10) Uani d . 1 C
H27 0.1025 0.0184 0.6516 0.113 Uiso calc R 1 H
C28 0.2773(3) 0.0704(2) 0.7209(2) 0.0865(9) Uani d . 1 C
H28 0.2560 0.0774 0.7801 0.104 Uiso calc R 1 H
C29 0.4011(3) 0.09512(15) 0.71123(18) 0.0635(7) Uani d . 1 C
H29 0.4629 0.1180 0.7643 0.076 Uiso calc R 1 H

loop_
_atom_site_aniso_label
_atom_site_aniso_U_11
_atom_site_aniso_U_22
_atom_site_aniso_U_33
_atom_site_aniso_U_12
_atom_site_aniso_U_13
_atom_site_aniso_U_23
P1 0.0417(3) 0.0378(3) 0.0348(3) -0.0017(2) 0.0090(2) -0.0001(2)
O1 0.0524(10) 0.0792(12) 0.0478(9) -0.0134(8) 0.0114(8) -0.0015(8)
O2 0.0565(10) 0.0871(12) 0.0405(8) -0.0151(8) 0.0173(7) -0.0005(8)
N1 0.0494(10) 0.0475(10) 0.0367(9) -0.0072(8) 0.0104(8) 0.0007(7)
C1 0.0561(14) 0.0522(13) 0.0478(12) -0.0017(11) 0.0158(11) 0.0038(10)
C2 0.0665(17) 0.0772(18) 0.0632(16) -0.0040(14) 0.0265(13) 0.0159(14)
C3 0.084(2) 0.104(2) 0.0498(15) 0.0072(17) 0.0338(14) 0.0087(15)
C4 0.102(2) 0.087(2) 0.0506(14) -0.0046(17) 0.0310(15) -0.0152(14)
C5 0.0758(17) 0.0591(14) 0.0472(13) -0.0073(12) 0.0206(12) -0.0081(11)
C6 0.0440(12) 0.0440(11) 0.0380(10) 0.0045(9) 0.0104(9) 0.0033(9)
C7 0.0536(14) 0.0549(14) 0.0745(17) 0.0050(11) 0.0162(12) 0.0157(12)
C8 0.0715(18) 0.0561(15) 0.0821(19) 0.0178(13) 0.0119(14) 0.0185(13)
C9 0.0881(19) 0.0390(12) 0.0521(13) 0.0009(13) 0.0149(13) 0.0040(10)
C10 0.0693(16) 0.0465(13) 0.0540(13) -0.0125(12) 0.0184(12) -0.0057(10)
C11 0.0509(13) 0.0425(12) 0.0524(13) -0.0026(10) 0.0144(10) -0.0027(9)
C12 0.0482(12) 0.0403(11) 0.0356(10) 0.0020(9) 0.0090(9) 0.0011(8)
C13 0.0590(15) 0.0496(13) 0.0557(14) 0.0031(11) 0.0012(11) -0.0026(10)
C14 0.0589(16) 0.0678(17) 0.0658(16) -0.0007(13) -0.0080(13) 0.0079(13)
C15 0.0517(15) 0.0686(17) 0.0801(18) 0.0119(12) 0.0109(13) 0.0203(14)
C16 0.0651(16) 0.0528(14) 0.0777(17) 0.0153(12) 0.0220(14) 0.0029(13)
C17 0.0544(14) 0.0481(13) 0.0556(13) 0.0022(10) 0.0130(11) -0.0035(10)
C18 0.0426(11) 0.0408(11) 0.0397(11) -0.0016(9) 0.0106(9) 0.0035(9)
C19 0.086(2) 0.192(4) 0.0652(19) -0.016(2) 0.0376(17) 0.021(2)
C20 0.0582(16) 0.111(2) 0.0610(16) -0.0113(15) 0.0279(13) 0.0073(15)
C21 0.0514(13) 0.0429(11) 0.0393(11) -0.0004(10) 0.0108(10) -0.0002(9)
C22 0.0490(12) 0.0370(10) 0.0342(10) 0.0024(9) 0.0090(9) 0.0035(8)
C23 0.0524(13) 0.0468(12) 0.0330(10) 0.0008(10) 0.0087(9) 0.0030(9)
C24 0.0461(12) 0.0466(12) 0.0428(11) 0.0011(9) 0.0063(10) 0.0082(9)
C25 0.0586(15) 0.0708(16) 0.0524(14) -0.0085(13) 0.0047(12) 0.0010(12)
C26 0.0634(18) 0.099(2) 0.082(2) -0.0275(16) 0.0023(15) -0.0027(17)
C27 0.0557(18) 0.125(3) 0.102(2) -0.0244(18) 0.0219(17) 0.014(2)
C28 0.0641(18) 0.129(3) 0.0718(18) -0.0113(18) 0.0280(15) 0.0093(18)
C29 0.0525(15) 0.0862(18) 0.0508(14) -0.0043(13) 0.0129(11) 0.0016(13)

loop_
_atom_type_symbol
_atom_type_description
_atom_type_scat_dispersion_real
_atom_type_scat_dispersion_imag
_atom_type_scat_source
C C 0.0033 0.0016 'International Tables Vol C Tables 4.2.6.8 and 6.1.1.4'
H H 0.0000 0.0000 'International Tables Vol C Tables 4.2.6.8 and 6.1.1.4'
N N 0.0061 0.0033 'International Tables Vol C Tables 4.2.6.8 and 6.1.1.4'
O O 0.0106 0.0060 'International Tables Vol C Tables 4.2.6.8 and 6.1.1.4'
P P 0.1023 0.0942 'International Tables Vol C Tables 4.2.6.8 and 6.1.1.4'

loop_
_geom_angle_atom_site_label_1
_geom_angle_atom_site_label_2
_geom_angle_atom_site_label_3
_geom_angle
N1 P1 C12 115.46(9)
N1 P1 C18 117.30(10)
C12 P1 C18 110.14(9)
N1 P1 C6 105.15(9)
C12 P1 C6 105.97(9)
C18 P1 C6 100.92(9)
C21 O2 C20 115.62(18)
C22 N1 P1 130.85(15)
C2 C1 C6 120.2(2)
C2 C1 H1 119.9
C6 C1 H1 119.9
C3 C2 C1 120.4(2)
C3 C2 H2 119.8
C1 C2 H2 119.8
C4 C3 C2 120.0(2)
C4 C3 H3 120.0
C2 C3 H3 120.0
C3 C4 C5 120.3(2)
C3 C4 H4 119.8
C5 C4 H4 119.8
C4 C5 C6 120.4(2)
C4 C5 H5 119.8
C6 C5 H5 119.8
C5 C6 C1 118.7(2)
C5 C6 P1 121.92(17)
C1 C6 P1 119.18(16)
C8 C7 C12 120.0(2)
C8 C7 H7 120.0
C12 C7 H7 120.0
C9 C8 C7 120.6(2)
C9 C8 H8 119.7
C7 C8 H8 119.7
C10 C9 C8 119.7(2)
C10 C9 H9 120.2
C8 C9 H9 120.2
C9 C10 C11 120.4(2)
C9 C10 H10 119.8
C11 C10 H10 119.8
C12 C11 C10 120.6(2)
C12 C11 H11 119.7
C10 C11 H11 119.7
C11 C12 C7 118.8(2)
C11 C12 P1 124.75(16)
C7 C12 P1 116.26(16)
C14 C13 C18 120.1(2)
C14 C13 H13 119.9
C18 C13 H13 119.9
C15 C14 C13 120.4(2)
C15 C14 H14 119.8
C13 C14 H14 119.8
C14 C15 C16 120.2(2)
C14 C15 H15 119.9
C16 C15 H15 119.9
C15 C16 C17 120.0(2)
C15 C16 H16 120.0
C17 C16 H16 120.0
C16 C17 C18 120.4(2)
C16 C17 H17 119.8
C18 C17 H17 119.8
C17 C18 C13 118.9(2)
C17 C18 P1 118.30(16)
C13 C18 P1 122.27(16)
C20 C19 H19A 109.5
C20 C19 H19B 109.5
H19A C19 H19B 109.5
C20 C19 H19C 109.5
H19A C19 H19C 109.5
H19B C19 H19C 109.5
O2 C20 C19 107.6(2)
O2 C20 H20A 110.2
C19 C20 H20A 110.2
O2 C20 H20B 110.2
C19 C20 H20B 110.2
H20A C20 H20B 108.5
O1 C21 O2 122.6(2)
O1 C21 C22 122.84(18)
O2 C21 C22 114.50(18)
C23 C22 N1 123.32(19)
C23 C22 C21 119.17(18)
N1 C22 C21 117.47(18)
C22 C23 C24 128.92(19)
C22 C23 H23 115.5
C24 C23 H23 115.5
C25 C24 C29 116.9(2)
C25 C24 C23 118.7(2)
C29 C24 C23 124.3(2)
C26 C25 C24 122.0(3)
C26 C25 H25 119.0
C24 C25 H25 119.0
C27 C26 C25 119.8(3)
C27 C26 H26 120.1
C25 C26 H26 120.1
C28 C27 C26 119.7(3)
C28 C27 H27 120.2
C26 C27 H27 120.2
C27 C28 C29 120.6(3)
C27 C28 H28 119.7
C29 C28 H28 119.7
C28 C29 C24 120.9(2)
C28 C29 H29 119.5
C24 C29 H29 119.5

loop_
_geom_bond_atom_site_label_1
_geom_bond_atom_site_label_2
_geom_bond_distance
P1 N1 1.5706(17)
P1 C12 1.812(2)
P1 C18 1.812(2)
P1 C6 1.813(2)
O1 C21 1.202(2)
O2 C21 1.339(2)
O2 C20 1.456(3)
N1 C22 1.374(2)
C1 C2 1.375(3)
C1 C6 1.387(3)
C1 H1 0.9300
C2 C3 1.369(4)
C2 H2 0.9300
C3 C4 1.363(4)
C3 H3 0.9300
C4 C5 1.377(4)
C4 H4 0.9300
C5 C6 1.382(3)
C5 H5 0.9300
C7 C8 1.383(3)
C7 C12 1.390(3)
C7 H7 0.9300
C8 C9 1.374(4)
C8 H8 0.9300
C9 C10 1.364(3)
C9 H9 0.9300
C10 C11 1.385(3)
C10 H10 0.9300
C11 C12 1.379(3)
C11 H11 0.9300
C13 C14 1.380(3)
C13 C18 1.386(3)
C13 H13 0.9300
C14 C15 1.366(4)
C14 H14 0.9300
C15 C16 1.371(4)
C15 H15 0.9300
C16 C17 1.381(3)
C16 H16 0.9300
C17 C18 1.385(3)
C17 H17 0.9300
C19 C20 1.481(4)
C19 H19A 0.9600
C19 H19B 0.9600
C19 H19C 0.9600
C20 H20A 0.9700
C20 H20B 0.9700
C21 C22 1.495(3)
C22 C23 1.352(3)
C23 C24 1.460(3)
C23 H23 0.9300
C24 C25 1.390(3)
C24 C29 1.393(3)
C25 C26 1.374(4)
C25 H25 0.9300
C26 C27 1.370(4)
C26 H26 0.9300
C27 C28 1.370(4)
C27 H27 0.9300
C28 C29 1.378(4)
C28 H28 0.9300
C29 H29 0.9300

loop_
_geom_hbond_atom_site_label_D
_geom_hbond_atom_site_label_H
_geom_hbond_atom_site_label_A
_geom_hbond_distance_DH
_geom_hbond_distance_HA
_geom_hbond_distance_DA
_geom_hbond_angle_DHA
C1 H1 N1 0.93 2.61 2.997(3) 106
C23 H23 O2 0.93 2.29 2.711(3) 107
C29 H29 N1 0.93 2.34 2.961(3) 124

loop_
_cod_related_entry_id
_cod_related_entry_database
_cod_related_entry_code
1 ChemSpider 9081749
